data_2234755
loop_
_publ_author_name
'Zhang, Yi'
'Zhu, Bo Han'

_publ_section_title
;
 1-Cyanomethyl-1,4-diazoniabicyclo[2.2.2]octane tetrachloridocadmate(II)
;
_journal_coeditor_code PV2531
_journal_issue 5
_journal_name_full 'Acta Crystallographica Section E'
_journal_page_first m687
_journal_paper_doi 10.1107/S1600536812017801
_journal_volume 68
_journal_year 2012
_chemical_formula_iupac '(C8 H15 N3) [Cd Cl4]'
_chemical_formula_moiety 'C8 H15 N3 2+, Cd Cl4 2-'
_chemical_formula_sum 'C8 H15 Cd Cl4 N3'
_chemical_formula_weight 407.43
_chemical_name_systematic
;
1-Cyanomethyl-1,4-diazoniabicyclo[2.2.2]octane tetrachloridocadmate(II)
;
_space_group_IT_number 14
_symmetry_cell_setting monoclinic
_symmetry_space_group_name_Hall '-P 2ybc'
_symmetry_space_group_name_H-M 'P 1 21/c 1'
_atom_sites_solution_hydrogens geom
_atom_sites_solution_primary direct
_atom_sites_solution_secondary difmap
_audit_creation_method SHELXL-97
_cell_angle_alpha 90.00
_cell_angle_beta 93.89(3)
_cell_angle_gamma 90.00
_cell_formula_units_Z 4
_cell_length_a 8.3747(17)
_cell_length_b 13.772(3)
_cell_length_c 12.153(2)
_cell_measurement_reflns_used 2622
_cell_measurement_temperature 298(2)
_cell_measurement_theta_max 27.45
_cell_measurement_theta_min 3.08
_cell_volume 1398.5(5)
_computing_cell_refinement '<i>CrystalClear</i> (Rigaku, 2005)'
_computing_data_collection '<i>CrystalClear</i> (Rigaku, 2005)'
_computing_data_reduction '<i>CrystalClear</i> (Rigaku, 2005)'
_computing_molecular_graphics '<i>SHELXTL</i> (Sheldrick, 2008)'
_computing_publication_material '<i>SHELXL97</i> (Sheldrick, 2008)'
_computing_structure_refinement '<i>SHELXL97</i> (Sheldrick, 2008)'
_computing_structure_solution '<i>SHELXS97</i> (Sheldrick, 2008)'
_diffrn_ambient_temperature 298(2)
_diffrn_detector_area_resol_mean 13.6612
_diffrn_measured_fraction_theta_full 0.998
_diffrn_measured_fraction_theta_max 0.998
_diffrn_measurement_device_type 'Rigaku SCXmini'
_diffrn_measurement_method '\w scans'
_diffrn_radiation_monochromator graphite
_diffrn_radiation_source 'fine-focus sealed tube'
_diffrn_radiation_type MoK\a
_diffrn_radiation_wavelength 0.71073
_diffrn_reflns_av_R_equivalents 0.0377
_diffrn_reflns_av_sigmaI/netI 0.0286
_diffrn_reflns_limit_h_max 10
_diffrn_reflns_limit_h_min -10
_diffrn_reflns_limit_k_max 17
_diffrn_reflns_limit_k_min -17
_diffrn_reflns_limit_l_max 15
_diffrn_reflns_limit_l_min -15
_diffrn_reflns_number 14246
_diffrn_reflns_theta_full 27.48
_diffrn_reflns_theta_max 27.48
_diffrn_reflns_theta_min 3.22
_diffrn_standards_number 0
_exptl_absorpt_coefficient_mu 2.303
_exptl_absorpt_correction_T_max 0.525
_exptl_absorpt_correction_T_min 0.441
_exptl_absorpt_correction_type multi-scan
_exptl_absorpt_process_details '(CrystalClear; Rigaku, 2005)'
_exptl_crystal_colour colourless
_exptl_crystal_density_diffrn 1.935
_exptl_crystal_density_method 'not measured'
_exptl_crystal_description needle
_exptl_crystal_F_000 800
_exptl_crystal_size_max 0.36
_exptl_crystal_size_mid 0.32
_exptl_crystal_size_min 0.28
_refine_diff_density_max 0.457
_refine_diff_density_min -0.481
_refine_ls_extinction_coef 0.0332(7)
_refine_ls_extinction_expression Fc^*^=kFc[1+0.001xFc^2^\l^3^/sin(2\q)]^-1/4^
_refine_ls_extinction_method '<i>SHELXL97</i> (Sheldrick, 2008)'
_refine_ls_goodness_of_fit_ref 1.149
_refine_ls_hydrogen_treatment mixed
_refine_ls_matrix_type full
_refine_ls_number_parameters 150
_refine_ls_number_reflns 3200
_refine_ls_number_restraints 0
_refine_ls_restrained_S_all 1.149
_refine_ls_R_factor_all 0.0304
_refine_ls_R_factor_gt 0.0261
_refine_ls_shift/su_max 0.000
_refine_ls_shift/su_mean 0.000
_refine_ls_structure_factor_coef Fsqd
_refine_ls_weighting_details 'calc w=1/[\s^2^(Fo^2^)+(0.0208P)^2^+0.6019P] where P=(Fo^2^+2Fc^2^)/3'
_refine_ls_weighting_scheme calc
_refine_ls_wR_factor_gt 0.0572
_refine_ls_wR_factor_ref 0.0586
_reflns_number_gt 2899
_reflns_number_total 3200
_reflns_threshold_expression I>2sigma(I)
_cod_data_source_file pv2531.cif
_cod_data_source_block I
_cod_original_cell_volume 1398.4(5)
_cod_original_sg_symbol_H-M 'P 21/c'
_cod_database_code 2234755
_cod_database_fobs_code 2234755

loop_
_symmetry_equiv_pos_as_xyz
'x, y, z'
'-x, y+1/2, -z+1/2'
'-x, -y, -z'
'x, -y-1/2, z-1/2'

loop_
_atom_site_type_symbol
_atom_site_label
_atom_site_fract_x
_atom_site_fract_y
_atom_site_fract_z
_atom_site_U_iso_or_equiv
_atom_site_adp_type
_atom_site_calc_flag
_atom_site_refinement_flags
_atom_site_occupancy
_atom_site_symmetry_multiplicity
Cd Cd1 0.77481(2) 0.228314(13) 0.006713(15) 0.02939(9) Uani d . 1 1
Cl Cl2 0.78074(8) 0.24012(5) 0.21119(5) 0.03509(16) Uani d . 1 1
Cl Cl3 0.80985(8) 0.40133(4) -0.03853(5) 0.03183(15) Uani d . 1 1
Cl Cl4 0.51643(8) 0.15674(5) -0.05148(5) 0.03630(16) Uani d . 1 1
Cl Cl1 1.01183(8) 0.13969(5) -0.04509(6) 0.03678(16) Uani d . 1 1
N N2 0.3731(2) 0.42550(13) 0.76461(15) 0.0207(4) Uani d . 1 1
C C4 0.1866(3) 0.28852(19) 0.7311(2) 0.0314(6) Uani d . 1 1
H H4A 0.1242 0.2852 0.6610 0.038 Uiso calc R 1 1
H H4B 0.1932 0.2238 0.7625 0.038 Uiso calc R 1 1
N N3 0.1084(2) 0.35561(15) 0.80727(17) 0.0259(4) Uani d . 1 1
C C2 0.2107(3) 0.36440(19) 0.9119(2) 0.0286(5) Uani d . 1 1
H H2A 0.2340 0.3005 0.9425 0.034 Uiso calc R 1 1
H H2B 0.1554 0.4016 0.9654 0.034 Uiso calc R 1 1
C C8 0.5761(3) 0.55142(19) 0.8006(2) 0.0318(6) Uani d . 1 1
C C3 0.3525(3) 0.32615(19) 0.7140(2) 0.0350(6) Uani d . 1 1
H H3A 0.4319 0.2822 0.7479 0.042 Uiso calc R 1 1
H H3B 0.3681 0.3295 0.6358 0.042 Uiso calc R 1 1
C C7 0.5335(3) 0.46373(17) 0.7366(2) 0.0279(5) Uani d . 1 1
H H7A 0.6144 0.4143 0.7522 0.033 Uiso calc R 1 1
H H7B 0.5307 0.4787 0.6585 0.033 Uiso calc R 1 1
C C1 0.3652(3) 0.4152(2) 0.88691(19) 0.0305(5) Uani d . 1 1
H H1A 0.3695 0.4788 0.9212 0.037 Uiso calc R 1 1
H H1B 0.4561 0.3778 0.9170 0.037 Uiso calc R 1 1
N N1 0.6122(3) 0.61640(17) 0.8522(2) 0.0438(6) Uani d . 1 1
C C6 0.0823(3) 0.45326(19) 0.7556(2) 0.0359(6) Uani d . 1 1
H H6A 0.0400 0.4978 0.8081 0.043 Uiso calc R 1 1
H H6B 0.0057 0.4484 0.6922 0.043 Uiso calc R 1 1
C C5 0.2410(3) 0.4904(2) 0.7198(3) 0.0401(7) Uani d . 1 1
H H5A 0.2391 0.4918 0.6399 0.048 Uiso calc R 1 1
H H5B 0.2592 0.5560 0.7469 0.048 Uiso calc R 1 1
H H1 0.024(4) 0.333(2) 0.817(3) 0.050(10) Uiso d . 1 1

loop_
_atom_site_aniso_label
_atom_site_aniso_U_11
_atom_site_aniso_U_22
_atom_site_aniso_U_33
_atom_site_aniso_U_12
_atom_site_aniso_U_13
_atom_site_aniso_U_23
Cd1 0.02778(12) 0.02888(12) 0.03141(13) -0.00082(7) 0.00131(8) 0.00145(7)
Cl2 0.0308(3) 0.0461(4) 0.0282(3) 0.0020(3) 0.0009(3) 0.0045(3)
Cl3 0.0360(3) 0.0254(3) 0.0348(3) 0.0025(2) 0.0080(3) -0.0005(2)
Cl4 0.0314(3) 0.0443(4) 0.0334(3) -0.0076(3) 0.0032(3) -0.0087(3)
Cl1 0.0341(3) 0.0352(3) 0.0414(4) 0.0051(3) 0.0048(3) -0.0012(3)
N2 0.0200(9) 0.0205(9) 0.0216(9) 0.0004(7) 0.0024(7) -0.0003(7)
C4 0.0300(13) 0.0308(13) 0.0338(14) -0.0037(10) 0.0046(11) -0.0111(10)
N3 0.0195(10) 0.0303(11) 0.0283(11) -0.0023(8) 0.0044(8) -0.0023(8)
C2 0.0292(13) 0.0334(13) 0.0234(12) -0.0054(10) 0.0017(10) -0.0007(10)
C8 0.0288(13) 0.0309(14) 0.0351(14) -0.0056(10) -0.0013(11) 0.0092(11)
C3 0.0356(14) 0.0293(13) 0.0415(15) -0.0075(11) 0.0140(12) -0.0176(11)
C7 0.0250(12) 0.0286(12) 0.0306(13) -0.0040(10) 0.0063(10) 0.0026(10)
C1 0.0272(13) 0.0440(15) 0.0203(12) -0.0044(11) 0.0024(10) -0.0012(10)
N1 0.0557(16) 0.0299(12) 0.0442(14) -0.0120(11) -0.0080(12) 0.0085(11)
C6 0.0258(13) 0.0368(14) 0.0449(16) 0.0084(11) 0.0017(11) 0.0057(12)
C5 0.0296(13) 0.0315(14) 0.0578(18) 0.0028(11) -0.0060(12) 0.0187(13)

loop_
_atom_type_symbol
_atom_type_description
_atom_type_scat_dispersion_real
_atom_type_scat_dispersion_imag
_atom_type_scat_source
C C 0.0033 0.0016 'International Tables Vol C Tables 4.2.6.8 and 6.1.1.4'
H H 0.0000 0.0000 'International Tables Vol C Tables 4.2.6.8 and 6.1.1.4'
N N 0.0061 0.0033 'International Tables Vol C Tables 4.2.6.8 and 6.1.1.4'
Cl Cl 0.1484 0.1585 'International Tables Vol C Tables 4.2.6.8 and 6.1.1.4'
Cd Cd -0.8075 1.2024 'International Tables Vol C Tables 4.2.6.8 and 6.1.1.4'

loop_
_geom_angle_atom_site_label_1
_geom_angle_atom_site_label_2
_geom_angle_atom_site_label_3
_geom_angle
Cl4 Cd1 Cl1 116.28(3)
Cl4 Cd1 Cl3 116.26(3)
Cl1 Cd1 Cl3 108.26(3)
Cl4 Cd1 Cl2 105.86(3)
Cl1 Cd1 Cl2 109.14(3)
Cl3 Cd1 Cl2 99.49(2)
C5 N2 C1 109.6(2)
C5 N2 C7 111.00(18)
C1 N2 C7 110.95(18)
C5 N2 C3 109.5(2)
C1 N2 C3 107.91(19)
C7 N2 C3 107.77(18)
N3 C4 C3 108.67(19)
N3 C4 H4A 110.0
C3 C4 H4A 110.0
N3 C4 H4B 110.0
C3 C4 H4B 110.0
H4A C4 H4B 108.3
C2 N3 C4 109.2(2)
C2 N3 C6 110.2(2)
C4 N3 C6 110.8(2)
C2 N3 H1 112(2)
C4 N3 H1 107(2)
C6 N3 H1 108(2)
N3 C2 C1 108.38(19)
N3 C2 H2A 110.0
C1 C2 H2A 110.0
N3 C2 H2B 110.0
C1 C2 H2B 110.0
H2A C2 H2B 108.4
N1 C8 C7 177.4(3)
N2 C3 C4 109.66(19)
N2 C3 H3A 109.7
C4 C3 H3A 109.7
N2 C3 H3B 109.7
C4 C3 H3B 109.7
H3A C3 H3B 108.2
C8 C7 N2 110.9(2)
C8 C7 H7A 109.5
N2 C7 H7A 109.5
C8 C7 H7B 109.5
N2 C7 H7B 109.5
H7A C7 H7B 108.0
N2 C1 C2 109.70(19)
N2 C1 H1A 109.7
C2 C1 H1A 109.7
N2 C1 H1B 109.7
C2 C1 H1B 109.7
H1A C1 H1B 108.2
N3 C6 C5 108.6(2)
N3 C6 H6A 110.0
C5 C6 H6A 110.0
N3 C6 H6B 110.0
C5 C6 H6B 110.0
H6A C6 H6B 108.4
N2 C5 C6 109.6(2)
N2 C5 H5A 109.8
C6 C5 H5A 109.8
N2 C5 H5B 109.8
C6 C5 H5B 109.8
H5A C5 H5B 108.2

loop_
_geom_bond_atom_site_label_1
_geom_bond_atom_site_label_2
_geom_bond_distance
Cd1 Cl4 2.4385(8)
Cd1 Cl1 2.4486(8)
Cd1 Cl3 2.4674(8)
Cd1 Cl2 2.4874(8)
N2 C5 1.496(3)
N2 C1 1.499(3)
N2 C7 1.503(3)
N2 C3 1.505(3)
C4 N3 1.491(3)
C4 C3 1.511(4)
C4 H4A 0.9700
C4 H4B 0.9700
N3 C2 1.489(3)
N3 C6 1.494(3)
N3 H1 0.79(3)
C2 C1 1.520(3)
C2 H2A 0.9700
C2 H2B 0.9700
C8 N1 1.123(3)
C8 C7 1.467(3)
C3 H3A 0.9700
C3 H3B 0.9700
C7 H7A 0.9700
C7 H7B 0.9700
C1 H1A 0.9700
C1 H1B 0.9700
C6 C5 1.515(4)
C6 H6A 0.9700
C6 H6B 0.9700
C5 H5A 0.9700
C5 H5B 0.9700

loop_
_geom_hbond_atom_site_label_D
_geom_hbond_atom_site_label_H
_geom_hbond_atom_site_label_A
_geom_hbond_site_symmetry_A
_geom_hbond_distance_DH
_geom_hbond_distance_HA
_geom_hbond_distance_DA
_geom_hbond_angle_DHA
N3 H1 Cl2 4_466 0.79(3) 2.54(3) 3.193(2) 141(3)
N3 H1 Cl3 1_456 0.79(3) 2.76(3) 3.285(2) 126(3)
C1 H1A Cl3 3_666 0.97 2.70 3.507(3) 141(2)
C3 H3B Cl4 4_566 0.97 2.67 3.599(3) 160(2)
C4 H4A Cl1 4_466 0.97 2.81 3.704(3) 153(2)
C7 H7A Cl2 4_566 0.97 2.61 3.514(3) 155(2)
C7 H7B Cl4 2_655 0.97 2.79 3.489(3) 129(2)
